data_1000296
loop_
_publ_author_name
'Courbion, G'
'Ferey, G'
'Holler, H'
'Babel, D'

_publ_section_title
;
On trigonal weberites: Structure refinement of Na~2~MnCrF~7~ and
Na~2~MnGaF~7~
;
_journal_coden_ASTM EJSCE5
_journal_name_full
;
European Journal of Solid State Inorganic Chemistry
;
_journal_page_first 435
_journal_page_last 447
_journal_volume 25
_journal_year 1988
_chemical_formula_structural 'Na2 Mn Ga F7'
_chemical_formula_sum 'F7 Ga Mn Na2'
_chemical_name_systematic 'Disodium manganese gallium fluoride'
_space_group_IT_number 152
_symmetry_cell_setting trigonal
_symmetry_Int_Tables_number 152
_symmetry_space_group_name_Hall 'P 31 2"'
_symmetry_space_group_name_H-M 'P 31 2 1'
_cell_angle_alpha 90
_cell_angle_beta 90
_cell_angle_gamma 120
_cell_formula_units_Z 6
_cell_length_a 7.401(1)
_cell_length_b 7.401(1)
_cell_length_c 18.091(2)
_cell_volume 858.2
_refine_ls_R_factor_all 0.044
_cod_database_code 1000296

loop_
_symmetry_equiv_pos_as_xyz
x,y,z
-y,x-y,1/3+z
y-x,-x,2/3+z
y,x,-z
-x,y-x,1/3-z
x-y,-y,2/3-z

loop_
_atom_site_aniso_label
_atom_site_aniso_U_11
_atom_site_aniso_U_12
_atom_site_aniso_U_13
_atom_site_aniso_U_22
_atom_site_aniso_U_23
_atom_site_aniso_U_33
Na1 0.0414(12) 0.0233(12) 0.0027(9) 0.0317(14) -0.0077(9) 0.0396(10)
Na2 0.0689(21) 0.0466(18) 0.0063(14) 0.0932(36) 0.0127(27) 0.0716(28)
Na3 0.0704(22) 0.0568(19) 0.0195(11) 0.1136(37) 0.0389(23) 0.0384(18)
Mn1 0.0091(2) 0.0041(2) -0.0004(2) 0.0088(2) -0.0004(2) 0.0126(1)
Ga1 0.0203(2) 0.0068(1) 0.0004(1) 0.0135(3) 0.0008(2) 0.0085(1)
Ga2 0.0111(2) 0.0042(1) 0.0010(1) 0.0085(2) 0.0019(2) 0.0184(2)
F1 0.0342(14) 0.0134(18) -0.0169(11) 0.0497(22) -0.0071(18) 0.0270(14)
F2 0.0539(23) 0.0277(18) 0.0020(18) 0.0347(13) 0.0107(10) 0.0276(13)
F3 0.0536(26) 0.0273(20) 0.0110(19) 0.0391(15) 0.0150(12) 0.0317(15)
F4 0.0196(14) 0.0200(13) -0.0054(12) 0.0347(15) 0.0200(13) 0.0447(16)
F5 0.027(1) 0.0188(11) -0.0101(8) 0.0344(14) -0.0122(12) 0.0267(11)
F6 0.0190(13) 0.0166(11) -0.0011(12) 0.0316(13) -0.0040(11) 0.0399(15)
F7 0.0195(12) 0.0162(11) 0.0018(11) 0.0345(12) 0.0057(10) 0.0382(13)

loop_
_atom_site_label
_atom_site_type_symbol
_atom_site_symmetry_multiplicity
_atom_site_Wyckoff_symbol
_atom_site_fract_x
_atom_site_fract_y
_atom_site_fract_z
_atom_site_occupancy
_atom_site_attached_hydrogens
_atom_site_calc_flag
Na1 Na1+ 6 c 0.5011(6) 0.8743(4) 0.6686(1) 1. 0 d
Na2 Na1+ 3 a 0.8500(9) 0. 0.3333 1. 0 d
Na3 Na1+ 3 b 0.8510(8) 0. 0.8333 1. 0 d
Mn1 Mn2+ 6 c 0.4961(2) 0.8372(2) 0.1708 1. 0 d
Ga1 Ga3+ 3 a 0.3159(1) 0. 0.3333 1. 0 d
Ga2 Ga3+ 3 b 0.3387(1) 0. 0.8333 1. 0 d
F1 F1- 6 c 0.7668(5) 0.2013(8) 0.6038(2) 1. 0 d
F2 F1- 6 c 0.7934(8) 0.9340(5) 0.9474(2) 1. 0 d
F3 F1- 6 c 0.5643(8) 0.4287(5) 0.0526(2) 1. 0 d
F4 F1- 6 c 0.8089(4) 0.4292(4) 0.1908(2) 1. 0 d
F5 F1- 6 c 0.0757(4) 0.3791(5) 0.2676(1) 1. 0 d
F6 F1- 6 c 0.1918(4) 0.2483(4) 0.1429(2) 1. 0 d
F7 F1- 6 c 0.0482(4) 0.4266(4) 0.8767(1) 1. 0 d

loop_
_atom_type_symbol
_atom_type_oxidation_number
Na1+ 1.000
Mn2+ 2.000
Ga3+ 3.000
F1- -1.000
